data_1563282
loop_
_publ_author_name
'Naruke, Haruo'
'Kajitani, Naoyuki'
'Konya, Takayuki'

_publ_section_title
;
 Insertion-release of guest species and ionic conduction in
 polyoxometalate solids with a layer-like Anderson structure
;
_journal_issue 4
_journal_name_full 'Journal of Solid State Chemistry'
_journal_page_first 770
_journal_page_last 777
_journal_paper_doi 10.1016/j.jssc.2011.01.033
_journal_volume 184
_journal_year 2011
_chemical_formula_moiety 'H24 K5.40 N0.40 Na2 O37.20 Sb W6 '
_chemical_formula_sum 'H24 K5.4 N0.4 Na2 O37.2 Sb W6'
_chemical_formula_weight 2106.93
_chemical_name_systematic
;
(5.4)potassium disodium hexa-mu3-oxo-hexa-mu-oxo-dodecaoxo(hexamolybdenum-7-
antimony)ate(7-) (0.8)nitrate(1-) dodecahydrate
;
_space_group_IT_number 166
_space_group_name_Hall '-R 3 2"'
_space_group_name_H-M_alt 'R -3 m :H'
_symmetry_cell_setting trigonal
_symmetry_Int_Tables_number 166
_symmetry_space_group_name_Hall '-R 3 2"'
_symmetry_space_group_name_H-M 'R -3 m :H'
_cell_angle_alpha 90.0000
_cell_angle_beta 90.0000
_cell_angle_gamma 120.0000
_cell_formula_units_Z 3
_cell_length_a 13.266(7)
_cell_length_b 13.266(7)
_cell_length_c 18.534(14)
_cell_measurement_reflns_used 11864
_cell_measurement_temperature 298
_cell_measurement_theta_max 29.9
_cell_measurement_theta_min 3.1
_cell_volume 2825(3)
_computing_cell_refinement PROCESS-AUTO
_computing_data_collection PROCESS-AUTO
_computing_data_reduction CrystalStructure
_computing_publication_material 'CrystalStructure 3.8'
_computing_structure_refinement CRYSTALS
_computing_structure_solution DirectMethod
_diffrn_ambient_temperature 298
_diffrn_detector_area_resol_mean 10.00
_diffrn_measured_fraction_theta_full 1.092
_diffrn_measured_fraction_theta_max 1.092
_diffrn_measurement_device_type 'Rigaku RAXIS-RAPID'
_diffrn_measurement_method \w
_diffrn_radiation_type 'Mo K\a'
_diffrn_radiation_wavelength 0.71075
_diffrn_reflns_limit_h_max 17
_diffrn_reflns_limit_h_min -17
_diffrn_reflns_limit_k_max 17
_diffrn_reflns_limit_k_min -17
_diffrn_reflns_limit_l_max 24
_diffrn_reflns_limit_l_min -21
_diffrn_reflns_number 817
_diffrn_reflns_theta_full 27.47
_diffrn_reflns_theta_max 27.47
_exptl_absorpt_coefficient_mu 19.708
_exptl_absorpt_correction_T_max 0.075
_exptl_absorpt_correction_T_min 0.044
_exptl_absorpt_correction_type numerical
_exptl_absorpt_process_details
;
    Higashi, T. (1999). Program for Absorption Correction.
    Rigaku Corporation, Tokyo, Japan.
;
_exptl_crystal_colour colorless
_exptl_crystal_density_diffrn 3.716
_exptl_crystal_density_method 'not measured'
_exptl_crystal_description octahedral
_exptl_crystal_F_000 2832.00
_exptl_crystal_size_max 0.13
_exptl_crystal_size_mid 0.11
_exptl_crystal_size_min 0.04
_refine_diff_density_max 1.70
_refine_diff_density_min -2.08
_refine_ls_extinction_method none
_refine_ls_goodness_of_fit_ref 0.901
_refine_ls_hydrogen_treatment undef
_refine_ls_number_parameters 57
_refine_ls_number_reflns 817
_refine_ls_R_factor_gt 0.0191
_refine_ls_shift/su_max 0.0000
_refine_ls_structure_factor_coef Fsqd
_refine_ls_weighting_details 'w = 1/[0.0004Fo^2^ + 0.2000\s(Fo^2^) + 0.0004]/(4Fo^2^)'
_refine_ls_weighting_scheme calc
_refine_ls_wR_factor_ref 0.0502
_reflns_number_gt 731
_reflns_number_total 815
_reflns_threshold_expression F^2^>2.0\s(F^2^)
_cod_data_source_file JSSC-2011-184-770.cif
_cod_data_source_block naksbw6no3
_cod_original_sg_symbol_H-M 'R -3 m:H'
_cod_original_formula_sum 'H24 K5.40 N0.40 Na2 O37.20 Sb W6 '
_cod_database_code 1563282

loop_
_symmetry_equiv_pos_site_id
_symmetry_equiv_pos_as_xyz
1 +X,+Y,+Z
2 -Y,+X-Y,+Z
3 -X+Y,-X,+Z
4 -X+Y,+Y,+Z
5 +X,+X-Y,+Z
6 -Y,-X,+Z
7 -X,-Y,-Z
8 +Y,-X+Y,-Z
9 +X-Y,+X,-Z
10 +X-Y,-Y,-Z
11 -X,-X+Y,-Z
12 +Y,+X,-Z
13 2/3+X,1/3+Y,1/3+Z
14 2/3-Y,1/3+X-Y,1/3+Z
15 2/3-X+Y,1/3-X,1/3+Z
16 2/3-X+Y,1/3+Y,1/3+Z
17 2/3+X,1/3+X-Y,1/3+Z
18 2/3-Y,1/3-X,1/3+Z
19 2/3-X,1/3-Y,1/3-Z
20 2/3+Y,1/3-X+Y,1/3-Z
21 2/3+X-Y,1/3+X,1/3-Z
22 2/3+X-Y,1/3-Y,1/3-Z
23 2/3-X,1/3-X+Y,1/3-Z
24 2/3+Y,1/3+X,1/3-Z
25 1/3+X,2/3+Y,2/3+Z
26 1/3-Y,2/3+X-Y,2/3+Z
27 1/3-X+Y,2/3-X,2/3+Z
28 1/3-X+Y,2/3+Y,2/3+Z
29 1/3+X,2/3+X-Y,2/3+Z
30 1/3-Y,2/3-X,2/3+Z
31 1/3-X,2/3-Y,2/3-Z
32 1/3+Y,2/3-X+Y,2/3-Z
33 1/3+X-Y,2/3+X,2/3-Z
34 1/3+X-Y,2/3-Y,2/3-Z
35 1/3-X,2/3-X+Y,2/3-Z
36 1/3+Y,2/3+X,2/3-Z

loop_
_atom_site_label
_atom_site_type_symbol
_atom_site_fract_x
_atom_site_fract_y
_atom_site_fract_z
_atom_site_U_iso_or_equiv
_atom_site_adp_type
_atom_site_occupancy
_atom_site_symmetry_multiplicity
_atom_site_calc_flag
_atom_site_refinement_flags
_atom_site_disorder_assembly
_atom_site_disorder_group
W1 W 1.0000 0.24665(2) 1.0000 0.01931(7) Uani 1.00 2 d S . .
Sb1 Sb 1.0000 0.0000 1.0000 0.01833(18) Uani 1.00 12 d S . .
K1 K 0.84941(10) 0.15059(10) 0.81182(11) 0.0423(4) Uani 0.90 2 d SP . .
Na1 Na 1.0000 0.0000 0.7396(3) 0.0428(12) Uani 1.00 6 d S . .
O1 O 1.0539(2) 0.3545(3) 1.0667(2) 0.0319(9) Uani 1.00 1 d . . .
O2 O 0.8572(2) 0.1429(2) 1.0524(2) 0.0257(10) Uani 1.00 2 d S . .
O3 O 1.07489(18) 0.1498(3) 1.0542(2) 0.0206(10) Uani 1.00 2 d S . .
O4 O 0.6667 0.2335(19) 0.8333 0.072(10) Uani 0.20 2 d SP . .
O5 O 1.0894(2) 0.1787(4) 0.8037(3) 0.0457(15) Uani 1.00 2 d S . .
O6 O 0.5797(2) 0.1594(5) 1.0032(4) 0.0564(19) Uani 1.00 2 d S . .
N1 N 0.6667 0.3333 0.8333 0.095(16) Uani 0.40 12 d SP . .

loop_
_atom_site_aniso_label
_atom_site_aniso_U_11
_atom_site_aniso_U_22
_atom_site_aniso_U_33
_atom_site_aniso_U_12
_atom_site_aniso_U_13
_atom_site_aniso_U_23
W1 0.02274(17) 0.01839(13) 0.01823(16) 0.01135(8) -0.00029(9) -0.00014(5)
Sb1 0.0182(3) 0.0182(3) 0.0185(5) 0.00912(16) 0.0000 0.0000
K1 0.0411(7) 0.0411(7) 0.0305(10) 0.0101(9) -0.0006(4) 0.0006(4)
Na1 0.0382(18) 0.0382(18) 0.052(3) 0.0191(9) 0.0000 0.0000
O1 0.037(2) 0.0260(19) 0.0325(19) 0.0156(15) -0.0005(15) -0.0055(15)
O2 0.0287(18) 0.0287(18) 0.022(2) 0.016(2) 0.0032(9) -0.0032(9)
O3 0.0234(17) 0.022(2) 0.016(2) 0.0108(11) 0.0002(8) 0.0004(17)
O4 0.18(3) 0.048(11) 0.036(15) 0.088(19) 0.008(16) 0.004(8)
O5 0.061(3) 0.039(3) 0.030(3) 0.0193(16) -0.0014(12) -0.003(2)
O6 0.051(2) 0.064(4) 0.059(4) 0.032(2) -0.0133(16) -0.027(3)
N1 0.14(3) 0.14(3) 0.001(19) 0.071(19) 0.0000 0.0000

loop_
_atom_type_symbol
_atom_type_description
_atom_type_scat_dispersion_real
_atom_type_scat_dispersion_imag
_atom_type_scat_source
Na Na 0.036 0.025
;
International Tables for Crystallography
(1992, Vol. C, Tables 4.2.6.8 and 6.1.1.4)
;
K K 0.200 0.250
;
International Tables for Crystallography
(1992, Vol. C, Tables 4.2.6.8 and 6.1.1.4)
;
Sb Sb -0.587 1.546
;
International Tables for Crystallography
(1992, Vol. C, Tables 4.2.6.8 and 6.1.1.4)
;
W W -0.849 6.872
;
International Tables for Crystallography
(1992, Vol. C, Tables 4.2.6.8 and 6.1.1.4)
;
H H 0.000 0.000
;
International Tables for Crystallography
(1992, Vol. C, Table 6.1.1.4)
;
O O 0.011 0.006
;
International Tables for Crystallography
(1992, Vol. C, Tables 4.2.6.8 and 6.1.1.4)
;
N N 0.006 0.003
;
International Tables for Crystallography
(1992, Vol. C, Tables 4.2.6.8 and 6.1.1.4)
;

loop_
_geom_angle_atom_site_label_1
_geom_angle_atom_site_label_2
_geom_angle_atom_site_label_3
_geom_angle
_geom_angle_publ_flag
_geom_angle_site_symmetry_1
_geom_angle_site_symmetry_2
_geom_angle_site_symmetry_3
O1 W1 O1 104.30(19) yes . . 11_767
O1 W1 O2 94.62(15) yes . . .
O1 W1 O2 100.89(15) yes . . 8_667
O1 W1 O3 92.04(18) yes . . .
O1 W1 O3 161.72(17) yes . . 9_547
O1 W1 O2 100.90(15) yes 11_767 . .
O1 W1 O2 94.63(16) yes 11_767 . 8_667
O1 W1 O3 161.72(18) yes 11_767 . .
O1 W1 O3 92.04(16) yes 11_767 . 9_547
O2 W1 O2 154.61(12) yes . . 8_667
O2 W1 O3 85.63(12) yes . . .
O2 W1 O3 73.95(13) yes . . 9_547
O2 W1 O3 73.94(13) yes 8_667 . .
O2 W1 O3 85.63(11) yes 8_667 . 9_547
O3 W1 O3 73.20(15) yes . . 9_547
O3 Sb1 O3 96.79(15) yes . . 2_645
O3 Sb1 O3 96.79(17) yes . . 3_765
O3 Sb1 O3 180.0(2) yes . . 7_757
O3 Sb1 O3 83.21(16) yes . . 8_667
O3 Sb1 O3 83.21(17) yes . . 9_547
O3 Sb1 O3 96.79(16) yes 2_645 . 3_765
O3 Sb1 O3 83.21(16) yes 2_645 . 7_757
O3 Sb1 O3 180.0(2) yes 2_645 . 8_667
O3 Sb1 O3 83.21(16) yes 2_645 . 9_547
O3 Sb1 O3 83.21(17) yes 3_765 . 7_757
O3 Sb1 O3 83.21(16) yes 3_765 . 8_667
O3 Sb1 O3 180.0(2) yes 3_765 . 9_547
O3 Sb1 O3 96.79(16) yes 7_757 . 8_667
O3 Sb1 O3 96.79(17) yes 7_757 . 9_547
O3 Sb1 O3 96.79(16) yes 8_667 . 9_547
O1 K1 O1 70.08(10) yes 9_547 . 11_767
O1 K1 O1 141.26(13) yes 9_547 . 26_644
O1 K1 O1 82.51(10) yes 9_547 . 28_644
O1 K1 O3 58.42(11) yes 9_547 . 9_547
O1 K1 O4 64.6(2) yes 9_547 . .
O1 K1 O4 79.19(16) yes 9_547 . 6_665
O1 K1 O5 123.44(16) yes 9_547 . .
O1 K1 O5 82.79(13) yes 9_547 . 2_645
O1 K1 O6 142.66(13) yes 9_547 . 27_654
O1 K1 O1 82.51(10) yes 11_767 . 26_644
O1 K1 O1 141.26(13) yes 11_767 . 28_644
O1 K1 O3 58.42(13) yes 11_767 . 9_547
O1 K1 O4 79.19(18) yes 11_767 . .
O1 K1 O4 64.60(10) yes 11_767 . 6_665
O1 K1 O5 82.79(14) yes 11_767 . .
O1 K1 O5 123.44(15) yes 11_767 . 2_645
O1 K1 O6 142.65(10) yes 11_767 . 27_654
O1 K1 O1 104.89(11) yes 26_644 . 28_644
O1 K1 O3 127.55(9) yes 26_644 . 9_547
O1 K1 O4 84.2(3) yes 26_644 . .
O1 K1 O4 64.23(17) yes 26_644 . 6_665
O1 K1 O5 77.52(14) yes 26_644 . .
O1 K1 O5 135.89(14) yes 26_644 . 2_645
O1 K1 O6 74.06(15) yes 26_644 . 27_654
O1 K1 O3 127.55(10) yes 28_644 . 9_547
O1 K1 O4 64.2(2) yes 28_644 . .
O1 K1 O4 84.17(13) yes 28_644 . 6_665
O1 K1 O5 135.89(15) yes 28_644 . .
O1 K1 O5 77.52(12) yes 28_644 . 2_645
O1 K1 O6 74.07(11) yes 28_644 . 27_654
O3 K1 O4 116.92(13) yes 9_547 . .
O3 K1 O4 116.92(11) yes 9_547 . 6_665
O3 K1 O5 65.05(13) yes 9_547 . .
O3 K1 O5 65.05(14) yes 9_547 . 2_645
O3 K1 O6 115.93(17) yes 9_547 . 27_654
O4 K1 O4 24.3(3) yes . . 6_665
O4 K1 O5 155.8(3) yes . . .
O4 K1 O5 131.6(3) yes . . 2_645
O4 K1 O6 125.54(14) yes . . 27_654
O4 K1 O5 131.63(18) yes 6_665 . .
O4 K1 O5 155.78(16) yes 6_665 . 2_645
O4 K1 O6 125.54(17) yes 6_665 . 27_654
O5 K1 O5 72.20(13) yes . . 2_645
O5 K1 O6 64.19(15) yes . . 27_654
O5 K1 O6 64.20(18) yes 2_645 . 27_654
O5 Na1 O5 97.1(2) yes . . 2_645
O5 Na1 O5 97.1(2) yes . . 3_765
O5 Na1 O6 177.2(3) yes . . 25_544
O5 Na1 O6 84.76(19) yes . . 26_644
O5 Na1 O6 84.8(2) yes . . 27_654
O5 Na1 O5 97.1(2) yes 2_645 . 3_765
O5 Na1 O6 84.75(18) yes 2_645 . 25_544
O5 Na1 O6 177.2(3) yes 2_645 . 26_644
O5 Na1 O6 84.76(19) yes 2_645 . 27_654
O5 Na1 O6 84.8(2) yes 3_765 . 25_544
O5 Na1 O6 84.8(2) yes 3_765 . 26_644
O5 Na1 O6 177.2(3) yes 3_765 . 27_654
O6 Na1 O6 93.3(2) yes 25_544 . 26_644
O6 Na1 O6 93.3(2) yes 25_544 . 27_654
O6 Na1 O6 93.3(2) yes 26_644 . 27_654
W1 O1 K1 113.9(2) yes . . 8_667
W1 O1 K1 136.17(19) yes . . 15_665
K1 O1 K1 96.33(12) yes 8_667 . 15_665
W1 O2 W1 113.6(2) yes . . 6_665
W1 O3 W1 94.97(16) yes . . 4_755
W1 O3 Sb1 101.79(16) yes . . .
W1 O3 K1 94.78(16) yes . . 8_667
W1 O3 Sb1 101.79(19) yes 4_755 . .
W1 O3 K1 94.78(10) yes 4_755 . 8_667
Sb1 O3 K1 155.3(2) yes . . 8_667
K1 O4 K1 85.5(6) yes . . 32_556
K1 O4 O4 160.8(14) yes . . 4_655
K1 O4 O4 77.9(11) yes . . 6_665
K1 O4 N1 137.3(3) yes . . .
K1 O4 O4 77.9(11) yes 32_556 . 4_655
K1 O4 O4 160.9(14) yes 32_556 . 6_665
K1 O4 N1 137.2(3) yes 32_556 . .
O4 O4 O4 120(2) yes 4_655 . 6_665
O4 O4 N1 60.0(13) yes 4_655 . .
O4 O4 N1 60.0(13) yes 6_665 . .
K1 O5 K1 166.4(2) yes . . 3_765
K1 O5 Na1 86.13(9) yes . . .
K1 O5 Na1 86.13(19) yes 3_765 . .
K1 O6 Na1 86.2(2) yes 14_545 . 13_455
O4 N1 O4 120.0(9) yes . . 2_655
O4 N1 O4 120.0(9) yes . . 3_665
O4 N1 O4 60.0(9) yes . . 4_655
O4 N1 O4 180.0000 yes . . 5_555
O4 N1 O4 60.0(9) yes . . 6_665
O4 N1 O4 120.0(13) yes 2_655 . 3_665
O4 N1 O4 179.9(13) yes 2_655 . 4_655
O4 N1 O4 60.0(9) yes 2_655 . 5_555
O4 N1 O4 60.0(13) yes 2_655 . 6_665
O4 N1 O4 60.0(13) yes 3_665 . 4_655
O4 N1 O4 60.0(9) yes 3_665 . 5_555
O4 N1 O4 120.0(9) yes 4_655 . 5_555
O4 N1 O4 120.0(13) yes 4_655 . 6_665
O4 N1 O4 120.0(9) yes 5_555 . 6_665

loop_
_geom_bond_atom_site_label_1
_geom_bond_atom_site_label_2
_geom_bond_distance
_geom_bond_publ_flag
_geom_bond_site_symmetry_1
_geom_bond_site_symmetry_2
W1 O1 1.750(3) yes . .
W1 O1 1.750(4) yes . 11_767
W1 O2 1.955(2) yes . .
W1 O2 1.955(3) yes . 8_667
W1 O3 2.219(4) yes . .
W1 O3 2.219(4) yes . 9_547
Sb1 O3 1.993(4) yes . .
Sb1 O3 1.993(4) yes . 2_645
Sb1 O3 1.993(4) yes . 3_765
Sb1 O3 1.993(4) yes . 7_757
Sb1 O3 1.993(4) yes . 8_667
Sb1 O3 1.993(4) yes . 9_547
K1 O1 2.851(3) yes . 9_547
K1 O1 2.851(3) yes . 11_767
K1 O1 2.885(3) yes . 26_644
K1 O1 2.885(3) yes . 28_644
K1 O3 3.031(5) yes . 9_547
K1 O4 3.148(18) yes . .
K1 O4 3.15(2) yes . 6_665
K1 O5 3.018(4) yes . .
K1 O5 3.018(6) yes . 2_645
Na1 O5 2.372(6) yes . .
Na1 O5 2.372(5) yes . 2_645
Na1 O5 2.372(6) yes . 3_765
Na1 O6 2.388(9) yes . .
O4 O4 1.325(17) yes . 4_655
O4 O4 1.323(17) yes . 6_665
O4 N1 1.32(2) yes . .

loop_
_geom_contact_atom_site_label_1
_geom_contact_atom_site_label_2
_geom_contact_distance
_geom_contact_site_symmetry_1
_geom_contact_site_symmetry_2
Sb1 W1 3.272(2) . 5_545
K1 O6 3.010(7) . 27_654
K1 O6 3.521(7) . 33_546
Na1 O6 2.380(7) . 25_544
Na1 O6 2.380(5) . 26_644
Na1 O6 2.380(8) . 27_654
O1 O6 3.552(7) . 2_655
O1 O6 2.894(7) . 8_667
O4 O6 3.328(7) . .
O4 O6 3.327(7) . 33_546
O5 O6 3.203(9) . 26_644
O5 O6 3.203(7) . 27_654
O6 K1 3.010(7) . 14_545
O6 K1 3.521(7) . 32_556
O6 Na1 2.380(7) . 13_455
O6 O1 3.552(5) . 3_665
O6 O1 3.552(9) . 6_665
O6 O1 2.894(8) . 9_547
O6 O1 2.894(5) . 12_547
O6 O4 3.328(7) . .
O6 O4 3.328(11) . 4_655
O6 O5 3.203(9) . 14_545
O6 O5 3.203(7) . 15_665
O6 O6 3.461(5) . 2_655
O6 O6 3.461(11) . 3_665
